data_4337263
loop_
_publ_author_name
'Liao, Jian-Hong'
'Latouche, Camille'
'Li, Bing'
'Kahlal, Samia'
'Saillard, Jean-Yves'
'Liu, C. W.'

_publ_section_title
;
 A twelve-coordinated iodide in a cuboctahedral silver(i) skeleton.
;
_journal_issue 4
_journal_name_full 'Inorganic chemistry'
_journal_page_first 2260
_journal_page_last 2267
_journal_paper_doi 10.1021/ic402960e
_journal_volume 53
_journal_year 2014
_chemical_formula_sum 'C102 H120 Ag8 Cl F6 O2 P7 S12'
_chemical_formula_weight 2991.90
_chemical_name_systematic
; 
 ? 
;
_space_group_IT_number 2
_symmetry_cell_setting triclinic
_symmetry_space_group_name_Hall '-P 1'
_symmetry_space_group_name_H-M 'P -1'
_atom_sites_solution_hydrogens geom
_atom_sites_solution_primary direct
_atom_sites_solution_secondary difmap
_audit_creation_method SHELXL-97
_cell_angle_alpha 65.5480(10)
_cell_angle_beta 84.3080(10)
_cell_angle_gamma 76.1070(10)
_cell_formula_units_Z 1
_cell_length_a 14.0917(8)
_cell_length_b 14.7983(9)
_cell_length_c 15.6099(9)
_cell_measurement_reflns_used 9884
_cell_measurement_temperature 296(2)
_cell_measurement_theta_max 26.38
_cell_measurement_theta_min 2.37
_cell_volume 2876.5(3)
_computing_cell_refinement 'Bruker SAINT'
_computing_data_collection 'Bruker APEX2'
_computing_data_reduction 'Bruker SAINT'
_computing_molecular_graphics 'Bruker SHELXTL'
_computing_publication_material 'Bruker SHELXTL'
_computing_structure_refinement 'SHELXL-97 (Sheldrick, 2008)'
_computing_structure_solution 'SHELXS-97 (Sheldrick, 2008)'
_diffrn_ambient_temperature 296(2)
_diffrn_measured_fraction_theta_full 0.995
_diffrn_measured_fraction_theta_max 0.995
_diffrn_measurement_device_type 'Bruker APEX-II CCD'
_diffrn_measurement_method '\f and \w scans'
_diffrn_radiation_monochromator graphite
_diffrn_radiation_source 'fine-focus sealed tube'
_diffrn_radiation_type MoK\a
_diffrn_radiation_wavelength 0.71073
_diffrn_reflns_av_R_equivalents 0.0224
_diffrn_reflns_av_sigmaI/netI 0.0304
_diffrn_reflns_limit_h_max 17
_diffrn_reflns_limit_h_min -17
_diffrn_reflns_limit_k_max 18
_diffrn_reflns_limit_k_min -18
_diffrn_reflns_limit_l_max 19
_diffrn_reflns_limit_l_min -19
_diffrn_reflns_number 27135
_diffrn_reflns_theta_full 26.40
_diffrn_reflns_theta_max 26.40
_diffrn_reflns_theta_min 1.63
_exptl_absorpt_coefficient_mu 1.725
_exptl_absorpt_correction_T_max 0.5310
_exptl_absorpt_correction_T_min 0.4791
_exptl_absorpt_correction_type multi-scan
_exptl_absorpt_process_details SADABS
_exptl_crystal_colour yellow
_exptl_crystal_density_diffrn 1.727
_exptl_crystal_density_method 'not measured'
_exptl_crystal_description prism
_exptl_crystal_F_000 1492
_exptl_crystal_size_max 0.50
_exptl_crystal_size_mid 0.49
_exptl_crystal_size_min 0.42
_refine_diff_density_max 1.160
_refine_diff_density_min -0.554
_refine_diff_density_rms 0.091
_refine_ls_extinction_method none
_refine_ls_goodness_of_fit_ref 1.056
_refine_ls_hydrogen_treatment constr
_refine_ls_matrix_type full
_refine_ls_number_parameters 625
_refine_ls_number_reflns 11764
_refine_ls_number_restraints 0
_refine_ls_restrained_S_all 1.056
_refine_ls_R_factor_all 0.0563
_refine_ls_R_factor_gt 0.0406
_refine_ls_shift/su_max 0.001
_refine_ls_shift/su_mean 0.000
_refine_ls_structure_factor_coef Fsqd
_refine_ls_weighting_details 'calc w=1/[\s^2^(Fo^2^)+(0.0216P)^2^+7.7162P] where P=(Fo^2^+2Fc^2^)/3'
_refine_ls_weighting_scheme calc
_refine_ls_wR_factor_gt 0.0850
_refine_ls_wR_factor_ref 0.0946
_reflns_number_gt 9099
_reflns_number_total 11764
_reflns_threshold_expression >2sigma(I)
_cod_data_source_file ic402960e_si_002.cif
_cod_data_source_block 2
_cod_depositor_comments
;
The following automatic conversions were performed:

'_symmetry_cell_setting' value 'Triclinic' changed to 'triclinic'
according to
/usr/data/users/saulius/automatic-downloads/current/ACS/lib/dictionaries/cif_core.dic
dictionary named 'cif_core.dic' version 2.4.2 from 2011-04-26.

Automatic conversion script
Id: cif_fix_values 2281 2013-09-26 08:29:07Z andrius 
;
_cod_original_sg_symbol_H-M P-1
_cod_database_code 4337263

loop_
_symmetry_equiv_pos_as_xyz
'x, y, z'
'-x, -y, -z'

loop_
_atom_site_label
_atom_site_type_symbol
_atom_site_fract_x
_atom_site_fract_y
_atom_site_fract_z
_atom_site_U_iso_or_equiv
_atom_site_adp_type
_atom_site_occupancy
_atom_site_symmetry_multiplicity
_atom_site_calc_flag
_atom_site_refinement_flags
Ag1 Ag 0.41303(3) 0.33561(3) 0.62088(3) 0.04985(10) Uani 1 1 d .
Ag2 Ag 0.28283(3) 0.57448(3) 0.49142(3) 0.05385(10) Uani 1 1 d .
Ag3 Ag 0.43093(3) 0.56163(3) 0.31404(3) 0.05126(10) Uani 1 1 d .
Ag4 Ag 0.55643(3) 0.33844(3) 0.43794(3) 0.05196(10) Uani 1 1 d .
C1 C 0.2912(3) 0.5185(4) 0.8471(3) 0.0506(11) Uani 1 1 d .
H1A H 0.2320 0.5695 0.8435 0.061 Uiso 1 1 calc R
H1B H 0.2877 0.4582 0.9038 0.061 Uiso 1 1 calc R
C2 C 0.3779(4) 0.5582(4) 0.8543(4) 0.0613(13) Uani 1 1 d .
H2A H 0.3842 0.6152 0.7955 0.074 Uiso 1 1 calc R
H2B H 0.4365 0.5052 0.8622 0.074 Uiso 1 1 calc R
C3 C 0.3728(4) 0.5923(4) 0.9339(3) 0.0531(11) Uani 1 1 d .
C4 C 0.4361(5) 0.6496(5) 0.9327(4) 0.0809(18) Uani 1 1 d .
H4 H 0.4810 0.6657 0.8838 0.097 Uiso 1 1 calc R
C5 C 0.4347(6) 0.6839(6) 1.0022(6) 0.104(2) Uani 1 1 d .
H5 H 0.4773 0.7244 0.9992 0.124 Uiso 1 1 calc R
C6 C 0.3724(6) 0.6595(6) 1.0742(5) 0.094(2) Uani 1 1 d .
H6 H 0.3722 0.6827 1.1213 0.112 Uiso 1 1 calc R
C7 C 0.3105(6) 0.6021(6) 1.0788(4) 0.092(2) Uani 1 1 d .
H7 H 0.2675 0.5850 1.1293 0.110 Uiso 1 1 calc R
C8 C 0.3100(5) 0.5677(5) 1.0084(4) 0.0779(17) Uani 1 1 d .
H8 H 0.2667 0.5277 1.0120 0.093 Uiso 1 1 calc R
C9 C 0.1893(3) 0.4382(3) 0.7503(3) 0.0440(10) Uani 1 1 d .
H9A H 0.1319 0.4885 0.7530 0.053 Uiso 1 1 calc R
H9B H 0.1860 0.4304 0.6921 0.053 Uiso 1 1 calc R
C10 C 0.1850(4) 0.3366(4) 0.8327(4) 0.0597(13) Uani 1 1 d .
H10A H 0.2485 0.2904 0.8407 0.072 Uiso 1 1 calc R
H10B H 0.1697 0.3475 0.8901 0.072 Uiso 1 1 calc R
C11 C 0.1090(3) 0.2889(4) 0.8164(3) 0.0524(11) Uani 1 1 d .
C12 C 0.0124(4) 0.3127(4) 0.8410(4) 0.0632(13) Uani 1 1 d .
H12 H -0.0070 0.3575 0.8705 0.076 Uiso 1 1 calc R
C13 C -0.0562(4) 0.2695(5) 0.8217(4) 0.0732(16) Uani 1 1 d .
H13 H -0.1215 0.2865 0.8375 0.088 Uiso 1 1 calc R
C14 C -0.0286(5) 0.2033(5) 0.7804(5) 0.0781(17) Uani 1 1 d .
H14 H -0.0749 0.1748 0.7681 0.094 Uiso 1 1 calc R
C15 C 0.0654(5) 0.1782(6) 0.7567(5) 0.091(2) Uani 1 1 d .
H15 H 0.0844 0.1316 0.7293 0.110 Uiso 1 1 calc R
C16 C 0.1335(4) 0.2222(5) 0.7735(5) 0.0780(17) Uani 1 1 d .
H16 H 0.1979 0.2060 0.7551 0.094 Uiso 1 1 calc R
C17 C 0.1828(3) 0.4516(4) 0.3283(3) 0.0572(12) Uani 1 1 d .
H17A H 0.1958 0.5194 0.2989 0.069 Uiso 1 1 calc R
H17B H 0.1844 0.4274 0.2790 0.069 Uiso 1 1 calc R
C18 C 0.0784(4) 0.4603(4) 0.3691(4) 0.0659(14) Uani 1 1 d .
H18A H 0.0782 0.4768 0.4231 0.079 Uiso 1 1 calc R
H18B H 0.0352 0.5166 0.3222 0.079 Uiso 1 1 calc R
C19 C 0.0375(3) 0.3671(4) 0.3987(4) 0.0581(13) Uani 1 1 d .
C20 C 0.0274(4) 0.3267(5) 0.3356(4) 0.0779(17) Uani 1 1 d .
H20 H 0.0449 0.3584 0.2729 0.093 Uiso 1 1 calc R
C21 C -0.0086(4) 0.2391(6) 0.3647(6) 0.091(2) Uani 1 1 d .
H21 H -0.0143 0.2118 0.3220 0.110 Uiso 1 1 calc R
C22 C -0.0355(4) 0.1934(6) 0.4562(6) 0.090(2) Uani 1 1 d .
H22 H -0.0592 0.1345 0.4759 0.109 Uiso 1 1 calc R
C23 C -0.0279(5) 0.2329(6) 0.5186(5) 0.091(2) Uani 1 1 d .
H23 H -0.0476 0.2019 0.5806 0.109 Uiso 1 1 calc R
C24 C 0.0088(4) 0.3187(5) 0.4908(4) 0.0719(16) Uani 1 1 d .
H24 H 0.0145 0.3447 0.5346 0.086 Uiso 1 1 calc R
C25 C 0.2730(4) 0.2385(3) 0.4442(3) 0.0508(11) Uani 1 1 d .
H25A H 0.2062 0.2333 0.4630 0.061 Uiso 1 1 calc R
H25B H 0.2870 0.2220 0.3896 0.061 Uiso 1 1 calc R
C26 C 0.3394(4) 0.1612(4) 0.5221(4) 0.0704(16) Uani 1 1 d .
H26A H 0.3382 0.1870 0.5702 0.085 Uiso 1 1 calc R
H26B H 0.4055 0.1537 0.4978 0.085 Uiso 1 1 calc R
C27 C 0.3153(4) 0.0569(3) 0.5680(3) 0.0529(12) Uani 1 1 d .
C28 C 0.2221(5) 0.0433(4) 0.5914(4) 0.0738(16) Uani 1 1 d .
H28 H 0.1708 0.1000 0.5780 0.089 Uiso 1 1 calc R
C29 C 0.2029(6) -0.0516(6) 0.6342(5) 0.097(2) Uani 1 1 d .
H29 H 0.1387 -0.0588 0.6481 0.116 Uiso 1 1 calc R
C30 C 0.2755(8) -0.1339(5) 0.6562(5) 0.105(3) Uani 1 1 d .
H30 H 0.2617 -0.1982 0.6871 0.126 Uiso 1 1 calc R
C31 C 0.3687(7) -0.1251(5) 0.6341(5) 0.097(2) Uani 1 1 d .
H31 H 0.4190 -0.1828 0.6484 0.117 Uiso 1 1 calc R
C32 C 0.3887(5) -0.0280(4) 0.5895(4) 0.0720(15) Uani 1 1 d .
H32 H 0.4529 -0.0213 0.5743 0.086 Uiso 1 1 calc R
C33 C 0.7699(3) 0.1047(3) 0.6428(3) 0.0486(10) Uani 1 1 d .
H33A H 0.7975 0.1506 0.5870 0.058 Uiso 1 1 calc R
H33B H 0.8191 0.0754 0.6918 0.058 Uiso 1 1 calc R
C34 C 0.7518(4) 0.0182(4) 0.6208(4) 0.0575(12) Uani 1 1 d .
H34A H 0.7003 0.0467 0.5741 0.069 Uiso 1 1 calc R
H34B H 0.8107 -0.0073 0.5924 0.069 Uiso 1 1 calc R
C35 C 0.7242(4) -0.0703(4) 0.7021(4) 0.0597(13) Uani 1 1 d .
C36 C 0.7927(5) -0.1438(5) 0.7649(5) 0.088(2) Uani 1 1 d .
H36 H 0.8576 -0.1381 0.7589 0.105 Uiso 1 1 calc R
C37 C 0.7656(7) -0.2270(6) 0.8378(6) 0.118(3) Uani 1 1 d .
H37 H 0.8124 -0.2764 0.8803 0.142 Uiso 1 1 calc R
C38 C 0.6713(7) -0.2366(6) 0.8474(7) 0.124(3) Uani 1 1 d .
H38 H 0.6538 -0.2931 0.8954 0.148 Uiso 1 1 calc R
C39 C 0.6036(6) -0.1644(5) 0.7873(7) 0.116(3) Uani 1 1 d .
H39 H 0.5387 -0.1699 0.7946 0.139 Uiso 1 1 calc R
C40 C 0.6297(5) -0.0822(4) 0.7148(5) 0.0828(19) Uani 1 1 d .
H40 H 0.5818 -0.0332 0.6732 0.099 Uiso 1 1 calc R
C41 C 0.6362(3) 0.1106(3) 0.8017(3) 0.0446(10) Uani 1 1 d .
H41A H 0.5865 0.1561 0.8215 0.054 Uiso 1 1 calc R
H41B H 0.6080 0.0553 0.8058 0.054 Uiso 1 1 calc R
C42 C 0.7219(4) 0.0669(4) 0.8701(3) 0.0612(13) Uani 1 1 d .
H42A H 0.7675 0.0137 0.8568 0.073 Uiso 1 1 calc R
H42B H 0.7558 0.1200 0.8608 0.073 Uiso 1 1 calc R
C43 C 0.6884(4) 0.0235(4) 0.9716(4) 0.0580(12) Uani 1 1 d .
C44 C 0.6449(4) -0.0571(4) 1.0053(4) 0.0774(17) Uani 1 1 d .
H44 H 0.6371 -0.0877 0.9658 0.093 Uiso 1 1 calc R
C45 C 0.6118(5) -0.0947(6) 1.0975(6) 0.104(3) Uani 1 1 d .
H45 H 0.5828 -0.1505 1.1195 0.125 Uiso 1 1 calc R
C46 C 0.6218(6) -0.0503(9) 1.1553(6) 0.122(4) Uani 1 1 d .
H46 H 0.5987 -0.0750 1.2168 0.147 Uiso 1 1 calc R
C47 C 0.6642(7) 0.0278(8) 1.1249(6) 0.121(3) Uani 1 1 d .
H47 H 0.6713 0.0577 1.1651 0.146 Uiso 1 1 calc R
C48 C 0.6987(6) 0.0658(5) 1.0323(5) 0.091(2) Uani 1 1 d .
H48 H 0.7289 0.1206 1.0117 0.109 Uiso 1 1 calc R
Cl1 Cl 0.5000 0.5000 0.5000 0.0394(3) Uani 1 2 d S
F1 F 0.0454(7) 0.3924(5) 0.0172(5) 0.241(5) Uani 1 1 d .
F2 F 0.0794(5) 0.5023(6) 0.0580(5) 0.192(3) Uani 1 1 d .
F3 F -0.0523(6) 0.4656(7) 0.0926(5) 0.222(4) Uani 1 1 d .
P1 P 0.29649(8) 0.48720(8) 0.74611(8) 0.0388(2) Uani 1 1 d .
P2 P 0.28194(8) 0.36948(8) 0.40990(8) 0.0383(2) Uani 1 1 d .
P3 P 0.66650(7) 0.17961(7) 0.67958(7) 0.0355(2) Uani 1 1 d .
P4 P 0.0000 0.5000 0.0000 0.0692(6) Uani 1 2 d S
S1 S 0.41680(7) 0.37391(8) 0.76196(7) 0.0401(2) Uani 1 1 d .
S2 S 0.28191(8) 0.61949(8) 0.62993(8) 0.0443(2) Uani 1 1 d .
S3 S 0.40696(8) 0.39040(8) 0.33462(8) 0.0438(2) Uani 1 1 d .
S4 S 0.25781(8) 0.39888(8) 0.52682(8) 0.0437(2) Uani 1 1 d .
S5 S 0.54981(7) 0.20117(7) 0.60179(8) 0.0404(2) Uani 1 1 d .
S6 S 0.28685(8) 0.69872(8) 0.32446(8) 0.0414(2) Uani 1 1 d .
O1 O -0.0062(5) 0.9431(5) 0.7792(4) 0.139(2) Uani 1 1 d .
C50 C 0.0263(7) 0.8921(7) 0.8560(7) 0.108(3) Uani 1 1 d .
C51 C 0.1053(9) 0.8003(9) 0.8787(8) 0.170(5) Uani 1 1 d .
H51A H 0.1079 0.7740 0.8314 0.255 Uiso 1 1 calc R
H51B H 0.0930 0.7498 0.9389 0.255 Uiso 1 1 calc R
H51C H 0.1665 0.8172 0.8804 0.255 Uiso 1 1 calc R
C49 C -0.0082(11) 0.9192(10) 0.9333(8) 0.227(8) Uani 1 1 d .
H49A H -0.0498 0.9860 0.9102 0.340 Uiso 1 1 calc R
H49B H 0.0465 0.9186 0.9658 0.340 Uiso 1 1 calc R
H49C H -0.0443 0.8711 0.9757 0.340 Uiso 1 1 calc R

loop_
_atom_site_aniso_label
_atom_site_aniso_U_11
_atom_site_aniso_U_22
_atom_site_aniso_U_33
_atom_site_aniso_U_23
_atom_site_aniso_U_13
_atom_site_aniso_U_12
Ag1 0.0493(2) 0.04857(19) 0.0580(2) -0.02654(17) 0.00526(16) -0.01500(15)
Ag2 0.0618(2) 0.04591(19) 0.0555(2) -0.01767(16) 0.00221(17) -0.02087(17)
Ag3 0.0475(2) 0.04717(19) 0.0611(2) -0.01994(16) 0.00345(16) -0.01904(15)
Ag4 0.0522(2) 0.04877(19) 0.0563(2) -0.02059(16) 0.00394(16) -0.01640(16)
C1 0.051(3) 0.059(3) 0.053(3) -0.032(2) 0.015(2) -0.021(2)
C2 0.062(3) 0.078(4) 0.066(3) -0.046(3) 0.017(3) -0.033(3)
C3 0.066(3) 0.052(3) 0.046(3) -0.024(2) 0.002(2) -0.013(2)
C4 0.102(5) 0.092(4) 0.069(4) -0.042(3) 0.008(3) -0.044(4)
C5 0.131(7) 0.125(6) 0.096(5) -0.070(5) -0.003(5) -0.054(5)
C6 0.131(7) 0.101(5) 0.058(4) -0.047(4) -0.020(4) -0.007(5)
C7 0.115(6) 0.102(5) 0.052(3) -0.036(4) 0.013(4) -0.011(4)
C8 0.094(4) 0.092(4) 0.065(4) -0.045(3) 0.026(3) -0.036(4)
C9 0.035(2) 0.049(2) 0.052(3) -0.021(2) 0.0059(19) -0.0165(18)
C10 0.055(3) 0.059(3) 0.062(3) -0.012(2) 0.004(2) -0.033(2)
C11 0.044(3) 0.049(3) 0.056(3) -0.009(2) 0.000(2) -0.019(2)
C12 0.053(3) 0.063(3) 0.073(4) -0.024(3) 0.005(3) -0.020(2)
C13 0.042(3) 0.083(4) 0.086(4) -0.020(3) 0.002(3) -0.026(3)
C14 0.067(4) 0.086(4) 0.089(4) -0.029(4) -0.008(3) -0.039(3)
C15 0.082(5) 0.101(5) 0.118(6) -0.064(5) 0.001(4) -0.033(4)
C16 0.051(3) 0.089(4) 0.105(5) -0.048(4) 0.008(3) -0.023(3)
C17 0.051(3) 0.052(3) 0.054(3) -0.002(2) -0.011(2) -0.017(2)
C18 0.043(3) 0.066(3) 0.074(4) -0.016(3) -0.012(2) -0.004(2)
C19 0.033(2) 0.076(3) 0.062(3) -0.024(3) -0.007(2) -0.010(2)
C20 0.055(3) 0.119(5) 0.069(4) -0.044(4) 0.006(3) -0.028(3)
C21 0.057(4) 0.135(6) 0.122(6) -0.085(5) 0.014(4) -0.036(4)
C22 0.058(4) 0.100(5) 0.126(6) -0.051(5) 0.023(4) -0.040(4)
C23 0.063(4) 0.126(6) 0.087(5) -0.037(4) 0.015(3) -0.045(4)
C24 0.048(3) 0.102(5) 0.071(4) -0.036(3) 0.001(3) -0.024(3)
C25 0.060(3) 0.037(2) 0.061(3) -0.019(2) 0.004(2) -0.023(2)
C26 0.068(3) 0.041(3) 0.102(4) -0.020(3) -0.028(3) -0.015(2)
C27 0.071(3) 0.035(2) 0.057(3) -0.019(2) -0.010(2) -0.015(2)
C28 0.078(4) 0.057(3) 0.082(4) -0.025(3) 0.004(3) -0.016(3)
C29 0.108(6) 0.086(5) 0.102(5) -0.031(4) 0.026(4) -0.056(5)
C30 0.175(9) 0.051(4) 0.094(5) -0.026(4) 0.024(6) -0.051(5)
C31 0.146(7) 0.043(3) 0.082(5) -0.024(3) -0.002(5) 0.016(4)
C32 0.076(4) 0.063(3) 0.073(4) -0.027(3) -0.004(3) -0.008(3)
C33 0.037(2) 0.048(2) 0.062(3) -0.024(2) 0.009(2) -0.0109(19)
C34 0.055(3) 0.059(3) 0.071(3) -0.042(3) 0.007(2) -0.010(2)
C35 0.056(3) 0.043(2) 0.087(4) -0.036(3) -0.002(3) -0.003(2)
C36 0.062(4) 0.064(4) 0.123(6) -0.026(4) -0.018(4) -0.001(3)
C37 0.119(7) 0.063(4) 0.132(7) -0.005(4) -0.041(6) 0.005(4)
C38 0.127(8) 0.065(5) 0.154(8) -0.011(5) -0.001(6) -0.039(5)
C39 0.085(5) 0.062(4) 0.189(9) -0.029(5) 0.005(5) -0.036(4)
C40 0.067(4) 0.052(3) 0.127(6) -0.028(3) -0.016(4) -0.017(3)
C41 0.043(2) 0.042(2) 0.046(2) -0.0136(19) 0.0044(19) -0.0145(19)
C42 0.053(3) 0.068(3) 0.049(3) -0.007(2) 0.000(2) -0.020(2)
C43 0.051(3) 0.057(3) 0.052(3) -0.007(2) -0.001(2) -0.011(2)
C44 0.059(3) 0.065(3) 0.081(4) -0.002(3) 0.000(3) -0.017(3)
C45 0.065(4) 0.082(5) 0.096(6) 0.025(4) 0.009(4) -0.007(3)
C46 0.084(5) 0.154(9) 0.057(4) 0.006(5) 0.018(4) 0.007(5)
C47 0.143(8) 0.136(8) 0.070(5) -0.042(5) 0.007(5) -0.006(6)
C48 0.109(6) 0.084(4) 0.071(4) -0.023(4) 0.006(4) -0.026(4)
Cl1 0.0408(7) 0.0339(6) 0.0458(8) -0.0164(6) 0.0027(6) -0.0129(6)
F1 0.377(12) 0.136(5) 0.184(6) -0.094(5) -0.133(7) 0.101(6)
F2 0.143(5) 0.216(7) 0.237(7) -0.094(6) -0.077(5) -0.038(5)
F3 0.240(8) 0.297(10) 0.137(5) -0.086(6) 0.105(5) -0.120(7)
P1 0.0354(5) 0.0405(5) 0.0459(6) -0.0210(5) 0.0086(4) -0.0147(4)
P2 0.0377(6) 0.0322(5) 0.0460(6) -0.0125(4) -0.0023(4) -0.0145(4)
P3 0.0320(5) 0.0320(5) 0.0418(6) -0.0129(4) 0.0018(4) -0.0102(4)
P4 0.0553(12) 0.0783(14) 0.0698(13) -0.0323(11) 0.0138(10) -0.0083(10)
S1 0.0369(5) 0.0380(5) 0.0456(6) -0.0162(4) 0.0043(4) -0.0120(4)
S2 0.0445(6) 0.0351(5) 0.0541(6) -0.0190(5) 0.0060(5) -0.0109(4)
S3 0.0446(6) 0.0444(6) 0.0488(6) -0.0216(5) 0.0055(5) -0.0186(5)
S4 0.0434(6) 0.0400(5) 0.0520(6) -0.0200(5) 0.0056(5) -0.0166(4)
S5 0.0375(5) 0.0344(5) 0.0503(6) -0.0153(4) -0.0052(4) -0.0110(4)
S6 0.0396(5) 0.0363(5) 0.0493(6) -0.0144(4) -0.0036(4) -0.0144(4)
O1 0.135(5) 0.162(6) 0.098(4) -0.006(4) -0.036(4) -0.063(4)
C50 0.109(6) 0.103(6) 0.098(6) -0.011(5) -0.019(5) -0.045(5)
C51 0.179(12) 0.142(10) 0.149(10) -0.027(8) 0.004(8) -0.025(9)
C49 0.276(18) 0.197(13) 0.118(9) -0.036(9) -0.058(10) 0.081(12)

loop_
_atom_type_symbol
_atom_type_description
_atom_type_scat_dispersion_real
_atom_type_scat_dispersion_imag
_atom_type_scat_source
C C 0.0033 0.0016 'International Tables Vol C Tables 4.2.6.8 and 6.1.1.4'
H H 0.0000 0.0000 'International Tables Vol C Tables 4.2.6.8 and 6.1.1.4'
P P 0.1023 0.0942 'International Tables Vol C Tables 4.2.6.8 and 6.1.1.4'
S S 0.1246 0.1234 'International Tables Vol C Tables 4.2.6.8 and 6.1.1.4'
Ag Ag -0.8971 1.1015 'International Tables Vol C Tables 4.2.6.8 and 6.1.1.4'
F F 0.0171 0.0103 'International Tables Vol C Tables 4.2.6.8 and 6.1.1.4'
Cl Cl 0.1484 0.1585 'International Tables Vol C Tables 4.2.6.8 and 6.1.1.4'
O O 0.0106 0.0060 'International Tables Vol C Tables 4.2.6.8 and 6.1.1.4'

loop_
_geom_angle_atom_site_label_1
_geom_angle_atom_site_label_2
_geom_angle_atom_site_label_3
_geom_angle
_geom_angle_site_symmetry_1
_geom_angle_site_symmetry_3
S1 Ag1 S5 117.63(4) . .
S1 Ag1 S4 119.34(4) . .
S5 Ag1 S4 121.35(4) . .
S1 Ag1 Cl1 93.87(3) . .
S5 Ag1 Cl1 94.15(3) . .
S4 Ag1 Cl1 94.90(3) . .
S1 Ag1 Ag4 137.16(3) . .
S5 Ag1 Ag4 49.11(3) . .
S4 Ag1 Ag4 93.86(3) . .
Cl1 Ag1 Ag4 54.372(9) . .
S6 Ag2 S2 123.58(4) . .
S6 Ag2 S4 119.53(4) . .
S2 Ag2 S4 116.47(4) . .
S6 Ag2 Ag4 93.38(3) . 2_666
S2 Ag2 Ag4 48.71(3) . 2_666
S4 Ag2 Ag4 134.18(3) . 2_666
S6 Ag2 Ag3 49.21(3) . .
S2 Ag2 Ag3 138.59(3) . .
S4 Ag2 Ag3 89.40(3) . .
Ag4 Ag2 Ag3 89.928(13) 2_666 .
S3 Ag3 S1 122.33(4) . 2_666
S3 Ag3 S6 120.94(4) . .
S1 Ag3 S6 114.56(3) 2_666 .
S3 Ag3 Cl1 96.67(3) . .
S1 Ag3 Cl1 92.96(3) 2_666 .
S6 Ag3 Cl1 94.95(3) . .
S3 Ag3 Ag4 50.98(3) . .
S1 Ag3 Ag4 92.51(3) 2_666 .
S6 Ag3 Ag4 142.00(3) . .
Cl1 Ag3 Ag4 55.642(10) . .
S3 Ag3 Ag2 94.57(3) . .
S1 Ag3 Ag2 136.18(3) 2_666 .
S6 Ag3 Ag2 47.86(3) . .
Cl1 Ag3 Ag2 57.066(10) . .
Ag4 Ag3 Ag2 94.140(13) . .
S2 Ag4 S5 119.80(4) 2_666 .
S2 Ag4 S3 121.95(4) 2_666 .
S5 Ag4 S3 115.98(4) . .
S2 Ag4 Cl1 95.24(3) 2_666 .
S5 Ag4 Cl1 93.68(3) . .
S3 Ag4 Cl1 96.06(3) . .
S2 Ag4 Ag3 94.10(3) 2_666 .
S5 Ag4 Ag3 137.47(3) . .
S3 Ag4 Ag3 50.19(3) . .
Cl1 Ag4 Ag3 55.690(10) . .
S2 Ag4 Ag1 139.49(3) 2_666 .
S5 Ag4 Ag1 48.48(3) . .
S3 Ag4 Ag1 90.47(3) . .
Cl1 Ag4 Ag1 54.443(9) . .
Ag3 Ag4 Ag1 89.185(13) . .
S2 Ag4 Ag2 48.44(3) 2_666 2_666
S5 Ag4 Ag2 90.96(3) . 2_666
S3 Ag4 Ag2 144.34(3) . 2_666
Cl1 Ag4 Ag2 57.224(10) . 2_666
Ag3 Ag4 Ag2 94.203(13) . 2_666
Ag1 Ag4 Ag2 91.064(13) . 2_666
C2 C1 P1 113.3(3) . .
C1 C2 C3 114.9(4) . .
C4 C3 C8 117.5(5) . .
C4 C3 C2 118.2(5) . .
C8 C3 C2 124.3(5) . .
C3 C4 C5 121.3(6) . .
C6 C5 C4 120.3(7) . .
C7 C6 C5 120.3(6) . .
C6 C7 C8 120.2(7) . .
C3 C8 C7 120.4(6) . .
C10 C9 P1 115.7(3) . .
C11 C10 C9 111.4(4) . .
C16 C11 C12 117.5(5) . .
C16 C11 C10 120.7(5) . .
C12 C11 C10 121.8(5) . .
C11 C12 C13 119.9(5) . .
C14 C13 C12 120.5(5) . .
C15 C14 C13 120.5(6) . .
C14 C15 C16 119.5(6) . .
C11 C16 C15 122.0(6) . .
C18 C17 P2 117.1(4) . .
C19 C18 C17 115.4(5) . .
C20 C19 C24 117.8(5) . .
C20 C19 C18 121.4(5) . .
C24 C19 C18 120.8(5) . .
C19 C20 C21 120.6(6) . .
C22 C21 C20 119.7(6) . .
C23 C22 C21 120.5(7) . .
C22 C23 C24 120.3(7) . .
C23 C24 C19 121.1(6) . .
C26 C25 P2 115.2(3) . .
C25 C26 C27 115.5(4) . .
C32 C27 C28 117.6(5) . .
C32 C27 C26 119.6(5) . .
C28 C27 C26 122.8(5) . .
C29 C28 C27 121.4(6) . .
C30 C29 C28 120.4(7) . .
C29 C30 C31 120.6(6) . .
C30 C31 C32 119.2(6) . .
C27 C32 C31 120.7(6) . .
C34 C33 P3 117.8(3) . .
C35 C34 C33 116.7(4) . .
C40 C35 C36 117.4(6) . .
C40 C35 C34 121.1(5) . .
C36 C35 C34 121.5(5) . .
C35 C36 C37 120.2(7) . .
C38 C37 C36 120.6(7) . .
C39 C38 C37 119.6(7) . .
C38 C39 C40 120.3(7) . .
C35 C40 C39 121.8(6) . .
C42 C41 P3 115.0(3) . .
C43 C42 C41 111.8(4) . .
C44 C43 C48 117.4(6) . .
C44 C43 C42 121.4(6) . .
C48 C43 C42 121.2(5) . .
C43 C44 C45 121.2(7) . .
C46 C45 C44 120.0(8) . .
C47 C46 C45 120.2(8) . .
C46 C47 C48 120.3(9) . .
C43 C48 C47 120.8(7) . .
Ag4 Cl1 Ag4 179.999(1) 2_666 .
Ag4 Cl1 Ag3 111.332(11) 2_666 .
Ag4 Cl1 Ag3 68.668(11) . .
Ag4 Cl1 Ag3 68.668(11) 2_666 2_666
Ag4 Cl1 Ag3 111.332(11) . 2_666
Ag3 Cl1 Ag3 179.999(1) . 2_666
Ag4 Cl1 Ag1 71.186(11) 2_666 2_666
Ag4 Cl1 Ag1 108.815(11) . 2_666
Ag3 Cl1 Ag1 72.898(10) . 2_666
Ag3 Cl1 Ag1 107.102(10) 2_666 2_666
Ag4 Cl1 Ag1 108.814(11) 2_666 .
Ag4 Cl1 Ag1 71.185(11) . .
Ag3 Cl1 Ag1 107.103(10) . .
Ag3 Cl1 Ag1 72.897(10) 2_666 .
Ag1 Cl1 Ag1 180.0 2_666 .
C1 P1 C9 107.3(2) . .
C1 P1 S2 107.20(17) . .
C9 P1 S2 106.37(15) . .
C1 P1 S1 107.07(17) . .
C9 P1 S1 108.43(15) . .
S2 P1 S1 119.91(7) . .
C25 P2 C17 107.9(2) . .
C25 P2 S4 107.18(17) . .
C17 P2 S4 107.17(19) . .
C25 P2 S3 108.30(17) . .
C17 P2 S3 105.56(17) . .
S4 P2 S3 120.20(6) . .
C33 P3 C41 110.7(2) . .
C33 P3 S5 107.52(17) . .
C41 P3 S5 106.79(15) . .
C33 P3 S6 105.67(15) . 2_666
C41 P3 S6 105.86(15) . 2_666
S5 P3 S6 120.17(6) . 2_666
F1 P4 F1 179.999(1) . 2_565
F1 P4 F3 89.9(5) . 2_565
F1 P4 F3 90.1(5) 2_565 2_565
F1 P4 F3 90.1(5) . .
F1 P4 F3 89.9(5) 2_565 .
F3 P4 F3 179.998(1) 2_565 .
F1 P4 F2 89.4(4) . 2_565
F1 P4 F2 90.6(4) 2_565 2_565
F3 P4 F2 83.8(4) 2_565 2_565
F3 P4 F2 96.2(4) . 2_565
F1 P4 F2 90.6(4) . .
F1 P4 F2 89.4(4) 2_565 .
F3 P4 F2 96.2(4) 2_565 .
F3 P4 F2 83.8(4) . .
F2 P4 F2 179.997(1) 2_565 .
P1 S1 Ag1 103.73(5) . .
P1 S1 Ag3 113.33(5) . 2_666
Ag1 S1 Ag3 84.58(3) . 2_666
P1 S2 Ag2 106.48(5) . .
P1 S2 Ag4 113.03(6) . 2_666
Ag2 S2 Ag4 82.85(4) . 2_666
P2 S3 Ag3 106.85(5) . .
P2 S3 Ag4 113.02(6) . .
Ag3 S3 Ag4 78.83(3) . .
P2 S4 Ag1 109.93(6) . .
P2 S4 Ag2 110.26(5) . .
Ag1 S4 Ag2 85.15(3) . .
P3 S5 Ag1 109.92(5) . .
P3 S5 Ag4 111.16(5) . .
Ag1 S5 Ag4 82.41(3) . .
P3 S6 Ag2 109.14(5) 2_666 .
P3 S6 Ag3 110.79(5) 2_666 .
Ag2 S6 Ag3 82.93(3) . .
O1 C50 C49 120.9(10) . .
O1 C50 C51 123.9(11) . .
C49 C50 C51 115.2(9) . .

loop_
_geom_bond_atom_site_label_1
_geom_bond_atom_site_label_2
_geom_bond_distance
_geom_bond_site_symmetry_2
Ag1 S1 2.4990(11) .
Ag1 S5 2.5095(11) .
Ag1 S4 2.5165(12) .
Ag1 Cl1 2.8553(4) .
Ag1 Ag4 3.3222(5) .
Ag2 S6 2.4959(11) .
Ag2 S2 2.5102(12) .
Ag2 S4 2.5288(11) .
Ag2 Ag4 3.3287(5) 2_666
Ag2 Ag3 3.3403(6) .
Ag3 S3 2.5206(11) .
Ag3 S1 2.5422(10) 2_666
Ag3 S6 2.5484(11) .
Ag3 Cl1 2.8544(4) .
Ag3 Ag4 3.2189(5) .
Ag4 S2 2.5210(11) 2_666
Ag4 S5 2.5337(11) .
Ag4 S3 2.5492(12) .
Ag4 Cl1 2.8528(4) .
Ag4 Ag2 3.3288(5) 2_666
C1 C2 1.509(6) .
C1 P1 1.809(4) .
C2 C3 1.512(6) .
C3 C4 1.364(7) .
C3 C8 1.367(7) .
C4 C5 1.373(8) .
C5 C6 1.335(10) .
C6 C7 1.335(10) .
C7 C8 1.391(8) .
C9 C10 1.533(6) .
C9 P1 1.810(4) .
C10 C11 1.508(6) .
C11 C16 1.372(8) .
C11 C12 1.380(7) .
C12 C13 1.396(7) .
C13 C14 1.347(9) .
C14 C15 1.345(9) .
C15 C16 1.378(8) .
C17 C18 1.542(7) .
C17 P2 1.818(5) .
C18 C19 1.500(7) .
C19 C20 1.382(8) .
C19 C24 1.383(7) .
C20 C21 1.387(9) .
C21 C22 1.363(10) .
C22 C23 1.350(10) .
C23 C24 1.371(9) .
C25 C26 1.491(7) .
C25 P2 1.818(4) .
C26 C27 1.517(6) .
C27 C32 1.363(7) .
C27 C28 1.366(8) .
C28 C29 1.364(8) .
C29 C30 1.332(11) .
C30 C31 1.348(11) .
C31 C32 1.399(9) .
C33 C34 1.535(6) .
C33 P3 1.808(4) .
C34 C35 1.499(7) .
C35 C40 1.370(8) .
C35 C36 1.370(8) .
C36 C37 1.391(10) .
C37 C38 1.357(11) .
C38 C39 1.337(11) .
C39 C40 1.375(9) .
C41 C42 1.524(6) .
C41 P3 1.815(4) .
C42 C43 1.517(7) .
C43 C44 1.358(7) .
C43 C48 1.369(8) .
C44 C45 1.388(10) .
C45 C46 1.351(13) .
C46 C47 1.320(13) .
C47 C48 1.400(10) .
Cl1 Ag4 2.8528(4) 2_666
Cl1 Ag3 2.8544(4) 2_666
Cl1 Ag1 2.8553(4) 2_666
F1 P4 1.486(6) .
F2 P4 1.522(5) .
F3 P4 1.500(5) .
P1 S2 2.0261(15) .
P1 S1 2.0300(15) .
P2 S4 2.0246(16) .
P2 S3 2.0323(15) .
P3 S5 2.0258(15) .
P3 S6 2.0356(14) 2_666
P4 F1 1.486(6) 2_565
P4 F3 1.500(5) 2_565
P4 F2 1.522(5) 2_565
S1 Ag3 2.5422(10) 2_666
S2 Ag4 2.5210(11) 2_666
S6 P3 2.0357(14) 2_666
O1 C50 1.187(9) .
C50 C49 1.429(14) .
C50 C51 1.470(13) .
